data_7207312
loop_
_publ_author_name
'Zhang, Ming-Dao'
'Pan, Hao'
'Ju, Xue-Hai'
'Ji, Ya-Jun'
'Qin, Ling'
'Zheng, He-Gen'
'Zhou, Xing-Fu'

_publ_section_title
;
 Improvement of dye-sensitized solar cells' performance through
 introducing suitable heterocyclic groups to triarylamine dyes.
;
_journal_issue 8
_journal_name_full 'Physical chemistry chemical physics : PCCP'
_journal_page_first 2809
_journal_page_last 2815
_journal_paper_doi 10.1039/c2cp23876d
_journal_volume 14
_journal_year 2012
_chemical_formula_moiety 'C34 H24 N6 O2'
_chemical_formula_sum 'C34 H24 N6 O2'
_chemical_formula_weight 548.59
_chemical_name_systematic
;
?
;
_space_group_IT_number 14
_symmetry_cell_setting monoclinic
_symmetry_space_group_name_Hall '-P 2ybc'
_symmetry_space_group_name_H-M 'P 1 21/c 1'
_atom_sites_solution_hydrogens geom
_atom_sites_solution_primary direct
_atom_sites_solution_secondary difmap
_audit_creation_method SHELXL-97
_cell_angle_alpha 90.00
_cell_angle_beta 97.092(3)
_cell_angle_gamma 90.00
_cell_formula_units_Z 4
_cell_length_a 14.1772(19)
_cell_length_b 14.2156(18)
_cell_length_c 13.9291(19)
_cell_measurement_reflns_used 1361
_cell_measurement_temperature 291(2)
_cell_measurement_theta_max 19.24
_cell_measurement_theta_min 2.87
_cell_volume 2785.8(6)
_computing_structure_refinement 'SHELXL-97 (Sheldrick, 2008)'
_computing_structure_solution 'SHELXS-97 (Sheldrick, 2008)'
_diffrn_ambient_temperature 291(2)
_diffrn_measured_fraction_theta_full 0.997
_diffrn_measured_fraction_theta_max 0.997
_diffrn_radiation_monochromator graphite
_diffrn_radiation_source 'fine-focus sealed tube'
_diffrn_radiation_type MoK\a
_diffrn_radiation_wavelength 0.71073
_diffrn_reflns_av_R_equivalents 0.0424
_diffrn_reflns_av_sigmaI/netI 0.0699
_diffrn_reflns_limit_h_max 9
_diffrn_reflns_limit_h_min -16
_diffrn_reflns_limit_k_max 16
_diffrn_reflns_limit_k_min -16
_diffrn_reflns_limit_l_max 16
_diffrn_reflns_limit_l_min -16
_diffrn_reflns_number 13682
_diffrn_reflns_theta_full 25.00
_diffrn_reflns_theta_max 25.00
_diffrn_reflns_theta_min 2.04
_exptl_absorpt_coefficient_mu 0.085
_exptl_absorpt_correction_T_max 0.9833
_exptl_absorpt_correction_T_min 0.9767
_exptl_absorpt_correction_type multi-scan
_exptl_crystal_density_diffrn 1.308
_exptl_crystal_density_method 'not measured'
_exptl_crystal_description block
_exptl_crystal_F_000 1144
_exptl_crystal_size_max 0.28
_exptl_crystal_size_mid 0.24
_exptl_crystal_size_min 0.20
_refine_diff_density_max 0.140
_refine_diff_density_min -0.176
_refine_diff_density_rms 0.029
_refine_ls_extinction_method none
_refine_ls_goodness_of_fit_ref 1.013
_refine_ls_hydrogen_treatment constr
_refine_ls_matrix_type full
_refine_ls_number_parameters 381
_refine_ls_number_reflns 4893
_refine_ls_number_restraints 0
_refine_ls_restrained_S_all 1.013
_refine_ls_R_factor_all 0.1213
_refine_ls_R_factor_gt 0.0574
_refine_ls_shift/su_max 0.000
_refine_ls_shift/su_mean 0.000
_refine_ls_structure_factor_coef Fsqd
_refine_ls_weighting_details 'calc w=1/[\s^2^(Fo^2^)+(0.0505P)^2^+0.1283P] where P=(Fo^2^+2Fc^2^)/3'
_refine_ls_weighting_scheme calc
_refine_ls_wR_factor_gt 0.1221
_refine_ls_wR_factor_ref 0.1370
_reflns_number_gt 2628
_reflns_number_total 4893
_reflns_threshold_expression >2sigma(I)
_cod_data_source_file c2cp23876d.txt
_cod_data_source_block dpz
_cod_depositor_comments
;
The following automatic conversions were performed:

'_symmetry_cell_setting' value 'Monoclinic' changed to 'monoclinic'
according to /home/saulius/struct/CIF-dictionaries/cif_core.dic
dictionary named 'cif_core.dic' version 2.4.1 from 2010-06-29.

Automatic conversion script
Id: cif_fix_values 1715 2011-07-08 13:25:40Z adriana 
;
_cod_original_sg_symbol_Hall ' -P 2ybc '
_cod_original_sg_symbol_H-M 'P2(1)/c '
_cod_database_code 7207312

loop_
_symmetry_equiv_pos_as_xyz
'x, y, z'
'-x, y+1/2, -z+1/2'
'-x, -y, -z'
'x, -y-1/2, z-1/2'

loop_
_atom_site_label
_atom_site_type_symbol
_atom_site_fract_x
_atom_site_fract_y
_atom_site_fract_z
_atom_site_U_iso_or_equiv
_atom_site_adp_type
_atom_site_occupancy
_atom_site_symmetry_multiplicity
_atom_site_calc_flag
_atom_site_refinement_flags
_atom_site_disorder_assembly
_atom_site_disorder_group
C1 C 1.1049(5) 0.4740(3) 1.1944(3) 0.138(2) Uani 1 1 d . . .
H1 H 1.1066 0.4308 1.2447 0.166 Uiso 1 1 calc R A 1
C2 C 1.1744(4) 0.4830(3) 1.1358(5) 0.146(2) Uani 1 1 d . C .
H2 H 1.2311 0.4496 1.1390 0.175 Uiso 1 1 calc R B 1
C3A C 1.1432(3) 0.5502(3) 1.0727(3) 0.125(2) Uani 0.95(5) 1 d P C 1
H3A H 1.1747 0.5720 1.0223 0.150 Uiso 0.95(5) 1 calc PR C 1
N5B N 1.1432(3) 0.5502(3) 1.0727(3) 0.125(2) Uani 0.05(5) 1 d P C 2
N4 N 1.0599(2) 0.58057(16) 1.0937(2) 0.0889(8) Uani 1 1 d . . .
N5A N 1.0341(3) 0.5349(2) 1.1710(2) 0.1214(19) Uani 0.95(5) 1 d P C 1
C3B C 1.0341(3) 0.5349(2) 1.1710(2) 0.1214(19) Uani 0.05(5) 1 d P C 2
H3B H 0.9797 0.5437 1.2011 0.146 Uiso 0.05(5) 1 calc PR C 2
C4 C 1.0016(2) 0.65307(18) 1.0487(2) 0.0714(8) Uani 1 1 d . C .
C5 C 0.9364(2) 0.6969(2) 1.0996(2) 0.0810(9) Uani 1 1 d . . .
H5 H 0.9313 0.6790 1.1630 0.097 Uiso 1 1 calc R C .
C6 C 0.8788(2) 0.76726(19) 1.0566(2) 0.0753(8) Uani 1 1 d . C .
H6 H 0.8338 0.7955 1.0905 0.090 Uiso 1 1 calc R . .
C7 C 0.88763(19) 0.79579(17) 0.9633(2) 0.0629(7) Uani 1 1 d . . .
C8 C 0.9526(2) 0.75127(18) 0.9140(2) 0.0699(7) Uani 1 1 d . C .
H8 H 0.9587 0.7694 0.8509 0.084 Uiso 1 1 calc R . .
C9 C 1.00922(19) 0.68016(18) 0.9564(2) 0.0741(8) Uani 1 1 d . . .
H9 H 1.0528 0.6506 0.9218 0.089 Uiso 1 1 calc R C .
C10 C 0.81724(18) 0.95371(16) 0.96490(18) 0.0607(7) Uani 1 1 d . . .
C11 C 0.88795(18) 0.98603(18) 1.03377(19) 0.0689(8) Uani 1 1 d . C .
H11 H 0.9436 0.9514 1.0477 0.083 Uiso 1 1 calc R . .
C12 C 0.87712(19) 1.06920(18) 1.08229(19) 0.0711(8) Uani 1 1 d . . .
H12 H 0.9255 1.0902 1.1284 0.085 Uiso 1 1 calc R C .
C13 C 0.79567(19) 1.12093(16) 1.06296(17) 0.0591(7) Uani 1 1 d . C .
C14 C 0.72486(18) 1.08981(17) 0.99433(18) 0.0656(7) Uani 1 1 d . . .
H14 H 0.6692 1.1246 0.9810 0.079 Uiso 1 1 calc R C .
C15 C 0.73575(19) 1.00755(17) 0.94519(18) 0.0671(7) Uani 1 1 d . C .
H15 H 0.6877 0.9877 0.8980 0.081 Uiso 1 1 calc R . .
C16 C 0.8190(2) 1.2246(2) 1.2083(2) 0.0837(9) Uani 1 1 d . C .
H16 H 0.8546 1.1839 1.2508 0.100 Uiso 1 1 calc R . .
C17 C 0.7927(2) 1.3130(2) 1.2287(2) 0.0934(10) Uani 1 1 d . . .
H17 H 0.8062 1.3455 1.2866 0.112 Uiso 1 1 calc R . .
C18 C 0.7413(2) 1.34420(19) 1.1438(2) 0.0869(9) Uani 1 1 d . . .
H18 H 0.7134 1.4034 1.1361 0.104 Uiso 1 1 calc R . .
C19 C 0.77403(18) 0.84606(17) 0.82734(18) 0.0631(7) Uani 1 1 d . . .
C20 C 0.7685(2) 0.90633(18) 0.7499(2) 0.0806(9) Uani 1 1 d . C .
H20 H 0.8010 0.9633 0.7555 0.097 Uiso 1 1 calc R . .
C21 C 0.7150(2) 0.88297(17) 0.66401(19) 0.0791(8) Uani 1 1 d . . .
H21 H 0.7124 0.9246 0.6122 0.095 Uiso 1 1 calc R C .
C22 C 0.66514(18) 0.79938(17) 0.65244(18) 0.0615(7) Uani 1 1 d . C .
C23 C 0.67283(17) 0.73893(17) 0.73026(18) 0.0635(7) Uani 1 1 d . . .
H23 H 0.6416 0.6813 0.7246 0.076 Uiso 1 1 calc R C .
C24 C 0.72615(18) 0.76250(16) 0.81656(18) 0.0639(7) Uani 1 1 d . C .
H24 H 0.7296 0.7208 0.8683 0.077 Uiso 1 1 calc R . .
C25 C 0.60742(18) 0.77467(16) 0.55978(18) 0.0605(7) Uani 1 1 d . . .
C26 C 0.57034(19) 0.84300(17) 0.49508(19) 0.0706(8) Uani 1 1 d . C .
H26 H 0.5814 0.9061 0.5100 0.085 Uiso 1 1 calc R . .
C27 C 0.51763(19) 0.81938(18) 0.40947(19) 0.0725(8) Uani 1 1 d . . .
H27 H 0.4927 0.8671 0.3682 0.087 Uiso 1 1 calc R C .
C28 C 0.50036(18) 0.72698(18) 0.38247(18) 0.0661(7) Uani 1 1 d . C .
C29 C 0.53545(18) 0.65778(18) 0.44814(18) 0.0699(8) Uani 1 1 d . . .
H29 H 0.5230 0.5948 0.4337 0.084 Uiso 1 1 calc R C .
C30 C 0.58807(18) 0.68158(17) 0.53374(18) 0.0696(8) Uani 1 1 d . C .
H30 H 0.6116 0.6340 0.5758 0.084 Uiso 1 1 calc R . .
C31 C 0.44934(18) 0.70882(18) 0.28680(18) 0.0705(8) Uani 1 1 d . . .
H31 H 0.4201 0.7616 0.2570 0.085 Uiso 1 1 calc R C .
C32 C 0.43696(18) 0.63032(18) 0.23415(19) 0.0669(7) Uani 1 1 d . C .
C33 C 0.4758(2) 0.5417(2) 0.2654(2) 0.0842(9) Uani 1 1 d . . .
C34 C 0.3869(2) 0.6297(2) 0.1346(2) 0.0725(8) Uani 1 1 d . . .
N1 N 0.82898(15) 0.86823(13) 0.91708(15) 0.0696(6) Uani 1 1 d . C .
N2 N 0.78477(15) 1.20539(14) 1.11608(15) 0.0660(6) Uani 1 1 d . . .
N3 N 0.73639(16) 1.27949(15) 1.07491(16) 0.0753(7) Uani 1 1 d . C .
N6 N 0.5073(2) 0.47064(19) 0.2899(2) 0.1224(11) Uani 1 1 d . C .
O1 O 0.38052(14) 0.56054(14) 0.08436(14) 0.0914(6) Uani 1 1 d . C .
O2 O 0.35050(16) 0.71144(13) 0.10725(14) 0.0948(7) Uani 1 1 d . C .
H2A H 0.3245 0.7077 0.0514 0.142 Uiso 1 1 calc R . .

loop_
_atom_site_aniso_label
_atom_site_aniso_U_11
_atom_site_aniso_U_22
_atom_site_aniso_U_33
_atom_site_aniso_U_23
_atom_site_aniso_U_13
_atom_site_aniso_U_12
C1 0.222(6) 0.069(3) 0.103(4) 0.001(2) -0.065(4) 0.003(4)
C2 0.132(4) 0.071(3) 0.213(6) 0.023(3) -0.067(4) 0.000(3)
C3A 0.096(4) 0.087(3) 0.185(5) 0.024(3) -0.013(3) 0.012(2)
N5B 0.096(4) 0.087(3) 0.185(5) 0.024(3) -0.013(3) 0.012(2)
N4 0.106(2) 0.0609(16) 0.089(2) 0.0020(15) -0.0283(17) 0.0004(16)
N5A 0.201(4) 0.076(2) 0.076(2) 0.0054(17) -0.028(2) 0.024(2)
C3B 0.201(4) 0.076(2) 0.076(2) 0.0054(17) -0.028(2) 0.024(2)
C4 0.081(2) 0.0568(17) 0.069(2) -0.0033(16) -0.0163(17) -0.0035(15)
C5 0.105(2) 0.0744(19) 0.0588(19) 0.0088(16) -0.0077(18) -0.0045(18)
C6 0.084(2) 0.077(2) 0.064(2) -0.0044(16) 0.0071(15) 0.0001(16)
C7 0.077(2) 0.0511(15) 0.0577(18) -0.0086(14) -0.0051(15) -0.0021(14)
C8 0.087(2) 0.0627(17) 0.0579(18) -0.0042(14) 0.0019(15) 0.0031(16)
C9 0.079(2) 0.0680(18) 0.072(2) -0.0095(16) -0.0047(16) 0.0081(15)
C10 0.0755(19) 0.0517(15) 0.0526(16) -0.0060(12) -0.0016(14) -0.0035(14)
C11 0.0675(18) 0.0618(16) 0.0737(19) -0.0128(15) -0.0056(14) 0.0015(13)
C12 0.079(2) 0.0633(18) 0.0655(18) -0.0126(14) -0.0121(15) -0.0055(15)
C13 0.076(2) 0.0471(14) 0.0525(16) -0.0050(12) -0.0010(14) 0.0012(13)
C14 0.0748(19) 0.0562(16) 0.0627(18) -0.0072(14) -0.0036(14) 0.0065(13)
C15 0.0777(19) 0.0573(16) 0.0612(17) -0.0048(14) -0.0120(14) -0.0021(14)
C16 0.124(3) 0.071(2) 0.0511(18) -0.0077(15) -0.0098(17) 0.0066(17)
C17 0.138(3) 0.074(2) 0.064(2) -0.0211(17) -0.0022(19) 0.0087(19)
C18 0.120(3) 0.0541(17) 0.083(2) -0.0170(17) -0.0001(19) 0.0099(16)
C19 0.0825(19) 0.0479(15) 0.0560(17) -0.0075(13) -0.0032(14) 0.0036(13)
C20 0.122(2) 0.0504(16) 0.065(2) -0.0052(15) -0.0059(17) -0.0132(15)
C21 0.126(2) 0.0527(16) 0.0549(18) 0.0007(14) -0.0026(17) -0.0106(16)
C22 0.0809(19) 0.0492(15) 0.0527(16) -0.0060(13) 0.0014(13) 0.0024(13)
C23 0.0783(19) 0.0527(15) 0.0573(17) -0.0016(13) -0.0007(14) -0.0039(13)
C24 0.0826(19) 0.0530(16) 0.0533(17) 0.0029(13) -0.0026(14) 0.0048(14)
C25 0.0825(19) 0.0505(15) 0.0481(15) -0.0024(13) 0.0064(13) 0.0008(13)
C26 0.100(2) 0.0518(15) 0.0570(17) -0.0050(13) -0.0033(15) 0.0029(14)
C27 0.101(2) 0.0570(17) 0.0564(17) 0.0014(14) -0.0018(15) 0.0098(14)
C28 0.084(2) 0.0614(17) 0.0503(17) -0.0022(14) -0.0030(14) 0.0032(14)
C29 0.094(2) 0.0565(16) 0.0564(17) -0.0043(14) -0.0043(15) -0.0035(14)
C30 0.098(2) 0.0524(16) 0.0544(17) 0.0001(13) -0.0053(15) 0.0013(13)
C31 0.083(2) 0.0665(17) 0.0593(18) -0.0011(14) -0.0025(14) 0.0072(14)
C32 0.0782(19) 0.0624(17) 0.0567(17) -0.0038(14) -0.0050(14) -0.0034(14)
C33 0.125(3) 0.0572(18) 0.0634(19) -0.0026(15) -0.0167(17) -0.0052(18)
C34 0.091(2) 0.0622(18) 0.0615(19) -0.0038(16) -0.0006(15) 0.0012(16)
N1 0.0898(16) 0.0538(13) 0.0600(14) -0.0140(11) -0.0111(12) 0.0096(11)
N2 0.0889(16) 0.0522(13) 0.0535(14) -0.0062(11) -0.0041(11) 0.0022(11)
N3 0.1009(18) 0.0542(13) 0.0655(15) -0.0033(12) -0.0109(13) 0.0117(12)
N6 0.199(3) 0.0696(18) 0.085(2) -0.0051(16) -0.0373(19) 0.0061(19)
O1 0.1237(17) 0.0720(13) 0.0724(14) -0.0138(11) -0.0125(12) 0.0008(11)
O2 0.1341(19) 0.0750(13) 0.0660(14) -0.0091(10) -0.0250(12) 0.0215(12)

loop_
_atom_type_symbol
_atom_type_description
_atom_type_scat_dispersion_real
_atom_type_scat_dispersion_imag
_atom_type_scat_source
C C 0.0033 0.0016 'International Tables Vol C Tables 4.2.6.8 and 6.1.1.4'
H H 0.0000 0.0000 'International Tables Vol C Tables 4.2.6.8 and 6.1.1.4'
N N 0.0061 0.0033 'International Tables Vol C Tables 4.2.6.8 and 6.1.1.4'
O O 0.0106 0.0060 'International Tables Vol C Tables 4.2.6.8 and 6.1.1.4'

loop_
_geom_angle_atom_site_label_1
_geom_angle_atom_site_label_2
_geom_angle_atom_site_label_3
_geom_angle
N5A C1 C2 111.8(5)
N5A C1 H1 124.1
C2 C1 H1 124.1
C3A C2 C1 104.8(5)
C3A C2 H2 127.6
C1 C2 H2 127.6
N4 C3A C2 108.6(5)
N4 C3A H3A 125.7
C2 C3A H3A 125.7
C3A N4 N5A 111.0(3)
C3A N4 C4 128.8(4)
N5A N4 C4 120.2(4)
C1 N5A N4 103.7(4)
C9 C4 C5 119.6(3)
C9 C4 N4 121.0(3)
C5 C4 N4 119.5(3)
C4 C5 C6 120.1(3)
C4 C5 H5 119.9
C6 C5 H5 119.9
C7 C6 C5 120.2(3)
C7 C6 H6 119.9
C5 C6 H6 119.9
C8 C7 C6 118.7(2)
C8 C7 N1 119.9(2)
C6 C7 N1 121.4(3)
C7 C8 C9 121.1(3)
C7 C8 H8 119.5
C9 C8 H8 119.5
C4 C9 C8 120.3(3)
C4 C9 H9 119.9
C8 C9 H9 119.9
C11 C10 C15 118.1(2)
C11 C10 N1 120.0(2)
C15 C10 N1 121.9(2)
C10 C11 C12 120.8(2)
C10 C11 H11 119.6
C12 C11 H11 119.6
C13 C12 C11 120.4(2)
C13 C12 H12 119.8
C11 C12 H12 119.8
C12 C13 C14 119.4(2)
C12 C13 N2 119.5(2)
C14 C13 N2 121.0(2)
C13 C14 C15 120.3(2)
C13 C14 H14 119.8
C15 C14 H14 119.8
C14 C15 C10 120.9(2)
C14 C15 H15 119.5
C10 C15 H15 119.5
N2 C16 C17 108.3(3)
N2 C16 H16 125.9
C17 C16 H16 125.9
C16 C17 C18 104.4(3)
C16 C17 H17 127.8
C18 C17 H17 127.8
N3 C18 C17 111.8(2)
N3 C18 H18 124.1
C17 C18 H18 124.1
C24 C19 C20 118.5(2)
C24 C19 N1 119.9(2)
C20 C19 N1 121.6(2)
C19 C20 C21 120.3(2)
C19 C20 H20 119.8
C21 C20 H20 119.8
C20 C21 C22 121.9(3)
C20 C21 H21 119.1
C22 C21 H21 119.1
C23 C22 C21 117.1(2)
C23 C22 C25 121.3(2)
C21 C22 C25 121.6(2)
C22 C23 C24 121.1(2)
C22 C23 H23 119.5
C24 C23 H23 119.5
C19 C24 C23 121.2(2)
C19 C24 H24 119.4
C23 C24 H24 119.4
C26 C25 C30 116.8(2)
C26 C25 C22 121.7(2)
C30 C25 C22 121.5(2)
C27 C26 C25 121.2(2)
C27 C26 H26 119.4
C25 C26 H26 119.4
C26 C27 C28 122.0(2)
C26 C27 H27 119.0
C28 C27 H27 119.0
C27 C28 C29 117.2(2)
C27 C28 C31 118.0(2)
C29 C28 C31 124.9(2)
C30 C29 C28 120.6(2)
C30 C29 H29 119.7
C28 C29 H29 119.7
C29 C30 C25 122.1(2)
C29 C30 H30 119.0
C25 C30 H30 119.0
C32 C31 C28 131.8(2)
C32 C31 H31 114.1
C28 C31 H31 114.1
C31 C32 C33 123.5(2)
C31 C32 C34 122.4(2)
C33 C32 C34 113.9(2)
N6 C33 C32 179.5(4)
O1 C34 O2 123.9(3)
O1 C34 C32 122.9(3)
O2 C34 C32 113.2(2)
C10 N1 C19 121.6(2)
C10 N1 C7 120.5(2)
C19 N1 C7 117.49(19)
C16 N2 N3 110.7(2)
C16 N2 C13 128.0(2)
N3 N2 C13 121.3(2)
C18 N3 N2 104.9(2)
C34 O2 H2A 109.5

loop_
_geom_bond_atom_site_label_1
_geom_bond_atom_site_label_2
_geom_bond_distance
C1 N5A 1.335(5)
C1 C2 1.361(6)
C1 H1 0.9300
C2 C3A 1.337(6)
C2 H2 0.9300
C3A N4 1.323(4)
C3A H3A 0.9300
N4 N5A 1.347(4)
N4 C4 1.418(3)
C4 C9 1.358(4)
C4 C5 1.382(4)
C5 C6 1.380(4)
C5 H5 0.9300
C6 C7 1.382(3)
C6 H6 0.9300
C7 C8 1.370(3)
C7 N1 1.426(3)
C8 C9 1.377(3)
C8 H8 0.9300
C9 H9 0.9300
C10 C11 1.378(3)
C10 C15 1.385(3)
C10 N1 1.405(3)
C11 C12 1.380(3)
C11 H11 0.9300
C12 C13 1.367(3)
C12 H12 0.9300
C13 C14 1.371(3)
C13 N2 1.429(3)
C14 C15 1.373(3)
C14 H14 0.9300
C15 H15 0.9300
C16 N2 1.343(3)
C16 C17 1.351(3)
C16 H16 0.9300
C17 C18 1.383(4)
C17 H17 0.9300
C18 N3 1.325(3)
C18 H18 0.9300
C19 C24 1.367(3)
C19 C20 1.372(3)
C19 N1 1.424(3)
C20 C21 1.376(3)
C20 H20 0.9300
C21 C22 1.382(3)
C21 H21 0.9300
C22 C23 1.377(3)
C22 C25 1.483(3)
C23 C24 1.380(3)
C23 H23 0.9300
C24 H24 0.9300
C25 C26 1.384(3)
C25 C30 1.391(3)
C26 C27 1.369(3)
C26 H26 0.9300
C27 C28 1.380(3)
C27 H27 0.9300
C28 C29 1.393(3)
C28 C31 1.459(3)
C29 C30 1.369(3)
C29 H29 0.9300
C30 H30 0.9300
C31 C32 1.335(3)
C31 H31 0.9300
C32 C33 1.421(4)
C32 C34 1.478(4)
C33 N6 1.140(3)
C34 O1 1.204(3)
C34 O2 1.308(3)
N2 N3 1.346(2)
O2 H2A 0.8200
